data_7063584
loop_
_publ_author_name
'Somasundaram, Janaki Devi'
'Kabzan, Henrich'
'Gyepes, R\'obert'
'Krivosudsk\'y, Luk\'a\<s'

_publ_section_title
;
 Breaking Boundaries: Novel Tridecavanadate Polyoxometalate with a Unique
 Sixfold Tetradentate Coordination Capacity for Lanthanum(III) and a
 Twofold Bidentate Decavanadate Ligand in a Single Compound
;
_journal_name_full 'New Journal of Chemistry'
_journal_paper_doi 10.1039/D4NJ03690E
_journal_year 2025
_chemical_formula_moiety 'H28 La2 O42 V10, 8(O)'
_chemical_formula_sum 'H28 La2 O50 V10'
_chemical_formula_weight 1615.44
_space_group_crystal_system triclinic
_space_group_IT_number 2
_space_group_name_Hall '-P 1'
_space_group_name_H-M_alt 'P -1'
_atom_sites_solution_hydrogens difmap
_audit_creation_date 2024-02-02
_audit_creation_method
;
Olex2 1.5
(compiled 2023.08.24 svn.re1ec1418 for OlexSys, GUI svn.r6817)
;
_audit_update_record
;
2024-03-20 deposited with the CCDC.	2024-12-12 downloaded from the CCDC.
;
_cell_angle_alpha 114.085(2)
_cell_angle_beta 99.949(2)
_cell_angle_gamma 99.5610(19)
_cell_formula_units_Z 1
_cell_length_a 10.4779(2)
_cell_length_b 11.2361(2)
_cell_length_c 11.6788(3)
_cell_measurement_reflns_used 20155
_cell_measurement_temperature 160.00(10)
_cell_measurement_theta_max 32.6140
_cell_measurement_theta_min 5.6590
_cell_volume 1192.81(5)
_computing_cell_refinement 'CrysAlisPro 1.171.43.105a (Rigaku OD, 2024)'
_computing_data_collection 'CrysAlisPro system (CCD 41.123a 64-bit (release 20-01-2022))'
_computing_data_reduction 'CrysAlisPro 1.171.43.105a (Rigaku OD, 2024)'
_computing_molecular_graphics 'Olex2 1.5 (Dolomanov et al., 2009)'
_computing_publication_material 'Olex2 1.5 (Dolomanov et al., 2009)'
_computing_structure_refinement 'SHELXL 2019/3 (Sheldrick, 2015)'
_diffrn_ambient_environment N~2~
_diffrn_ambient_temperature 160.00(10)
_diffrn_detector 'Hybrid Pixel Array Detector'
_diffrn_detector_area_resol_mean 5.8140
_diffrn_detector_type 'Pilatus 200K'
_diffrn_measured_fraction_theta_full 0.999
_diffrn_measured_fraction_theta_max 0.999
_diffrn_measurement_details
;
List of Runs (angles in degrees, time in seconds):

  # Type    Start    End  Width  t~exp~   \w     \q     \k     \f   Frames
#--------------------------------------------------------------------------
  1  \w    -11.00  90.00   0.50    4.00    --   14.46  57.00 -60.00  202
  2  \w    -61.00  40.00   0.50    4.00    --   14.46 -57.00   0.00  202
  3  \w    -91.00  10.00   0.50    4.00    --  -15.40 -57.00 120.00  202
  4  \w    -40.00  66.00   0.50    4.00    --  -15.40  38.00 -90.00  212
  5  \w    -90.00  10.00   0.50    4.00    --  -15.40 -60.00 -23.15  200
  6  \w    -91.00  10.00   0.50    4.00    --  -15.40 -57.00-120.00  202
  7  \w    -90.00  10.00   0.50    4.00    --  -15.40 -59.00 176.48  200
  8  \w    -90.00  10.00   0.50    4.00    --  -15.40 -60.00  75.91  200
  9  \w    -61.00  -7.00   0.50    4.00    --   14.46 -57.00 -90.00  108
 10  \w    -40.00  60.00   0.50    4.00    --  -15.40  57.00  90.00  200
 11  \w    -40.00  60.00   0.50    4.00    --  -15.40  57.00 150.00  200
;
_diffrn_measurement_device 'four-circle diffractometer'
_diffrn_measurement_device_type 'XtaLAB Synergy, Dualflex, Pilatus 200K'
_diffrn_measurement_method '\w scans'
_diffrn_orient_matrix_type 'CrysAlisPro convention (1999,Acta A55,543-557)'
_diffrn_orient_matrix_UB_11 -0.0645719000
_diffrn_orient_matrix_UB_12 -0.0039439000
_diffrn_orient_matrix_UB_13 -0.0344623000
_diffrn_orient_matrix_UB_21 0.0281988000
_diffrn_orient_matrix_UB_22 0.0123728000
_diffrn_orient_matrix_UB_23 -0.0463777000
_diffrn_orient_matrix_UB_31 -0.0104968000
_diffrn_orient_matrix_UB_32 -0.0704858000
_diffrn_orient_matrix_UB_33 -0.0377806000
_diffrn_radiation_monochromator mirror
_diffrn_radiation_probe x-ray
_diffrn_radiation_type 'Mo K\a'
_diffrn_radiation_wavelength 0.71073
_diffrn_reflns_av_unetI/netI 0.0219
_diffrn_reflns_Laue_measured_fraction_full 0.999
_diffrn_reflns_Laue_measured_fraction_max 0.999
_diffrn_reflns_limit_h_max 14
_diffrn_reflns_limit_h_min -14
_diffrn_reflns_limit_k_max 15
_diffrn_reflns_limit_k_min -15
_diffrn_reflns_limit_l_max 16
_diffrn_reflns_limit_l_min -16
_diffrn_reflns_number 15508
_diffrn_reflns_point_group_measured_fraction_full 0.999
_diffrn_reflns_point_group_measured_fraction_max 0.999
_diffrn_reflns_theta_full 25.242
_diffrn_reflns_theta_max 29.846
_diffrn_reflns_theta_min 2.439
_diffrn_source 'micro-focus sealed X-ray tube'
_diffrn_source_type 'PhotonJet (Mo) X-ray Source'
_exptl_absorpt_coefficient_mu 3.726
_exptl_absorpt_correction_T_max 0.871
_exptl_absorpt_correction_T_min 0.662
_exptl_absorpt_correction_type analytical
_exptl_absorpt_process_details
;
CrysAlisPro 1.171.43.105a (Rigaku Oxford Diffraction, 2024)
Analytical numeric absorption correction using a multifaceted crystal
model based on expressions derived by R.C. Clark & J.S. Reid.
(Clark, R. C. & Reid, J. S. (1995). Acta Cryst. A51, 887-897)
Empirical absorption correction using spherical harmonics,
implemented in SCALE3 ABSPACK scaling algorithm.
;
_exptl_crystal_colour orange
_exptl_crystal_colour_primary orange
_exptl_crystal_density_diffrn 2.249
_exptl_crystal_description prism
_exptl_crystal_F_000 772
_exptl_crystal_size_max 0.174
_exptl_crystal_size_mid 0.093
_exptl_crystal_size_min 0.044
_refine_diff_density_max 3.222
_refine_diff_density_min -1.559
_refine_diff_density_rms 0.209
_refine_ls_extinction_method none
_refine_ls_goodness_of_fit_ref 1.029
_refine_ls_hydrogen_treatment constr
_refine_ls_matrix_type full
_refine_ls_number_parameters 290
_refine_ls_number_reflns 15508
_refine_ls_number_restraints 0
_refine_ls_restrained_S_all 1.029
_refine_ls_R_factor_all 0.0530
_refine_ls_R_factor_gt 0.0462
_refine_ls_shift/su_max 0.001
_refine_ls_shift/su_mean 0.000
_refine_ls_structure_factor_coef Fsqd
_refine_ls_weighting_details 'w=1/[\s^2^(Fo^2^)+(0.0686P)^2^+6.8098P] where P=(Fo^2^+2Fc^2^)/3'
_refine_ls_weighting_scheme calc
_refine_ls_wR_factor_gt 0.1232
_refine_ls_wR_factor_ref 0.1302
_reflns_Friedel_coverage 0.000
_reflns_number_gt 13789
_reflns_number_total 15508
_reflns_threshold_expression 'I > 2\s(I)'
_twin_special_details
;
Component 2 rotated by 1.7539\% 
around [-0.11 0.88 -0.47] (reciprocal) or [0.00 0.99 -0.13] (direct)
;
_cod_data_source_file d4nj03690e3.cif
_cod_data_source_block twin
_cod_original_cell_volume 1192.82(5)
_cod_database_code 7063584
_shelx_shelxl_version_number 2019/3
_chemical_oxdiff_formula 'La2 H62 O54 V10'
_shelx_space_group_comment
;
The symmetry employed for this shelxl refinement is uniquely defined
by the following loop, which should always be used as a source of
symmetry information in preference to the above space-group names.
They are only intended as comments.
;
_shelx_estimated_absorpt_t_max 0.853
_shelx_estimated_absorpt_t_min 0.563
_olex2_refinement_description
;
1. Twinned data refinement
 Scales: 0.6294(11)
 0.3706(11)
2. Fixed Uiso
 At 1.5 times of:
  All O(H,H) groups
3.a Free rotating group:
 O4W(H4WA,H4WB)
3.b Rotating group:
 O7W(H7WA,H7WB), O6W(H6WA,H6WB), O1W(H1WA,H1WB), O5W(H5WA,H5WB), O3W(H3WA,
 H3WB), O2W(H2WA,H2WB)
;
_smtbx_masks_void_probe_radius 1.2
_smtbx_masks_void_truncation_radius 1.2
_olex2_submission_special_instructions 'No special instructions were received'
_oxdiff_exptl_absorpt_empirical_details
;
Empirical correction (ABSPACK) includes:
- Absorption correction using spherical harmonics
- Frame scaling
;
_oxdiff_exptl_absorpt_empirical_full_max 1.535
_oxdiff_exptl_absorpt_empirical_full_min 0.540
_oxdiff_twin_integration_method simultaneous
_oxdiff_twin_items 2

loop_
_space_group_symop_operation_xyz
'x, y, z'
'-x, -y, -z'

loop_
_atom_site_label
_atom_site_type_symbol
_atom_site_fract_x
_atom_site_fract_y
_atom_site_fract_z
_atom_site_U_iso_or_equiv
_atom_site_adp_type
_atom_site_occupancy
_atom_site_site_symmetry_order
_atom_site_calc_flag
_atom_site_refinement_flags_posn
_atom_site_refinement_flags_adp
_atom_site_refinement_flags_occupancy
_atom_site_disorder_assembly
_atom_site_disorder_group
La1 La 0.86092(2) 0.52196(3) 0.71860(2) 0.01428(8) Uani 1 1 d . . . . .
V002 V 0.92176(7) -0.25180(8) 0.30466(7) 0.01226(15) Uani 1 1 d . . . . .
V003 V 0.89247(7) -0.04457(8) 0.57322(7) 0.01168(15) Uani 1 1 d . . . . .
V004 V 0.66870(7) -0.14116(8) 0.32237(8) 0.01525(16) Uani 1 1 d . . . . .
V005 V 0.86558(8) -0.05975(8) 0.18433(7) 0.01529(16) Uani 1 1 d . . . . .
V006 V 0.84693(7) 0.15152(8) 0.44821(7) 0.01313(15) Uani 1 1 d . . . . .
O7 O 0.9517(3) -0.2047(3) 0.4938(3) 0.0124(6) Uani 1 1 d . . . . .
O5 O 0.8887(3) 0.1366(3) 0.6158(3) 0.0126(6) Uani 1 1 d . . . . .
O12 O 0.8992(3) -0.0434(3) 0.3940(3) 0.0120(6) Uani 1 1 d . . . . .
O6 O 0.9328(3) -0.0279(3) 0.7265(3) 0.0158(6) Uani 1 1 d . . . . .
O8 O 0.9144(3) -0.2186(3) 0.1653(3) 0.0146(6) Uani 1 1 d . . . . .
O13 O 0.7263(3) -0.1177(3) 0.5091(3) 0.0153(6) Uani 1 1 d . . . . .
O1 O 0.9581(3) -0.3974(3) 0.2564(3) 0.0151(6) Uani 1 1 d . . . . .
O11 O 0.8279(3) 0.3047(3) 0.5091(3) 0.0167(6) Uani 1 1 d . . . . .
O2 O 0.7421(3) -0.2921(3) 0.2838(3) 0.0148(6) Uani 1 1 d . . . . .
O10 O 0.8537(3) 0.1166(3) 0.2849(3) 0.0156(6) Uani 1 1 d . . . . .
O16 O 0.6937(3) -0.1326(3) 0.1750(3) 0.0159(6) Uani 1 1 d . . . . .
O4 O 0.6798(3) 0.0430(3) 0.4034(3) 0.0158(6) Uani 1 1 d . . . . .
O7W O 0.8619(5) 0.5683(4) 0.5204(4) 0.0323(9) Uani 1 1 d . . . . .
H7WA H 0.932991 0.640880 0.538735 0.048 Uiso 1 1 d R U . . .
H7WB H 0.787710 0.597247 0.496972 0.048 Uiso 1 1 d R U . . .
O6W O 1.0995(4) 0.6407(4) 0.7291(4) 0.0284(8) Uani 1 1 d . . . . .
H6WA H 1.158616 0.659753 0.804476 0.043 Uiso 1 1 d R U . . .
H6WB H 1.102689 0.723369 0.733248 0.043 Uiso 1 1 d R U . . .
O1W O 0.7657(4) 0.3216(4) 0.7591(4) 0.0222(7) Uani 1 1 d . . . . .
H1WA H 0.789141 0.250529 0.710250 0.033 Uiso 1 1 d R U . . .
H1WB H 0.678006 0.298303 0.732080 0.033 Uiso 1 1 d R U . . .
O5W O 0.9867(4) 0.6086(4) 0.9589(4) 0.0275(8) Uani 1 1 d . . . . .
H5WA H 0.968658 0.687371 1.012135 0.041 Uiso 1 1 d R U . . .
H5WB H 1.078547 0.635147 0.972665 0.041 Uiso 1 1 d R U . . .
O9 O 0.8586(4) -0.0642(4) 0.0451(3) 0.0235(7) Uani 1 1 d . . . . .
O3 O 0.5112(3) -0.2109(4) 0.2855(4) 0.0228(7) Uani 1 1 d . . . . .
O3W O 0.7076(4) 0.5961(5) 0.8595(4) 0.0302(9) Uani 1 1 d . . . . .
H3WA H 0.686400 0.567138 0.916848 0.045 Uiso 1 1 d R U . . .
H3WB H 0.661218 0.657800 0.864295 0.045 Uiso 1 1 d R U . . .
O4W O 0.8588(5) 0.7652(4) 0.7895(4) 0.0342(10) Uani 1 1 d G . . . .
H4WA H 0.885317 0.831873 0.771924 0.051 Uiso 1 1 d G U . . .
H4WB H 0.870691 0.802971 0.873366 0.051 Uiso 1 1 d G U . . .
O2W O 0.6227(4) 0.4402(5) 0.5775(4) 0.0375(11) Uani 1 1 d . . . . .
H2WA H 0.558020 0.483408 0.587396 0.056 Uiso 1 1 d R U . . .
H2WB H 0.584245 0.361537 0.506497 0.056 Uiso 1 1 d R U . . .
O19 O 0.6343(4) 0.5123(4) 1.0302(4) 0.0266(8) Uani 1 1 d . . . . .
O17 O 0.4828(5) 0.1715(6) 0.3796(6) 0.0445(12) Uani 1 1 d . . . . .
O18 O 0.3924(5) 0.4742(7) 0.6454(6) 0.0530(14) Uani 1 1 d . . . . .
O20 O 0.5249(7) 0.7282(9) 0.8016(8) 0.075(2) Uani 1 1 d . . . . .

loop_
_atom_site_aniso_label
_atom_site_aniso_U_11
_atom_site_aniso_U_22
_atom_site_aniso_U_33
_atom_site_aniso_U_23
_atom_site_aniso_U_13
_atom_site_aniso_U_12
La1 0.01628(13) 0.01292(13) 0.01700(13) 0.00924(10) 0.00571(9) 0.00433(9)
V002 0.0130(3) 0.0101(3) 0.0144(3) 0.0066(3) 0.0029(3) 0.0027(3)
V003 0.0123(3) 0.0106(3) 0.0149(3) 0.0082(3) 0.0047(3) 0.0024(3)
V004 0.0111(3) 0.0142(4) 0.0210(4) 0.0094(3) 0.0029(3) 0.0022(3)
V005 0.0183(3) 0.0152(4) 0.0144(3) 0.0091(3) 0.0036(3) 0.0039(3)
V006 0.0139(3) 0.0107(3) 0.0162(3) 0.0078(3) 0.0026(3) 0.0038(3)
O7 0.0132(13) 0.0120(14) 0.0152(14) 0.0089(12) 0.0044(11) 0.0032(11)
O5 0.0127(13) 0.0117(14) 0.0160(14) 0.0086(12) 0.0046(11) 0.0028(11)
O12 0.0125(13) 0.0103(14) 0.0142(14) 0.0067(11) 0.0030(11) 0.0026(11)
O6 0.0185(15) 0.0161(16) 0.0175(15) 0.0110(13) 0.0073(12) 0.0046(12)
O8 0.0175(14) 0.0133(15) 0.0134(14) 0.0066(12) 0.0034(11) 0.0046(12)
O13 0.0134(14) 0.0133(15) 0.0200(15) 0.0084(12) 0.0060(12) 0.0018(12)
O1 0.0166(14) 0.0108(14) 0.0190(15) 0.0076(12) 0.0047(12) 0.0037(12)
O11 0.0202(15) 0.0122(15) 0.0184(15) 0.0083(12) 0.0032(12) 0.0044(12)
O2 0.0129(13) 0.0131(15) 0.0183(15) 0.0081(12) 0.0031(11) 0.0017(11)
O10 0.0170(14) 0.0134(15) 0.0190(15) 0.0105(12) 0.0030(12) 0.0035(12)
O16 0.0151(14) 0.0147(15) 0.0168(15) 0.0083(12) -0.0006(11) 0.0028(12)
O4 0.0128(14) 0.0143(15) 0.0201(15) 0.0081(13) 0.0029(12) 0.0038(12)
O7W 0.039(2) 0.025(2) 0.030(2) 0.0205(17) -0.0025(17) -0.0068(18)
O6W 0.0240(18) 0.0226(19) 0.042(2) 0.0222(17) 0.0035(16) 0.0008(15)
O1W 0.0190(16) 0.0179(17) 0.037(2) 0.0161(15) 0.0134(14) 0.0056(13)
O5W 0.036(2) 0.034(2) 0.0171(16) 0.0105(15) 0.0098(15) 0.0182(18)
O9 0.0308(19) 0.0244(19) 0.0190(16) 0.0130(14) 0.0057(14) 0.0089(15)
O3 0.0120(14) 0.0220(18) 0.0318(19) 0.0117(15) 0.0030(13) 0.0016(13)
O3W 0.034(2) 0.036(2) 0.040(2) 0.0258(19) 0.0233(18) 0.0192(18)
O4W 0.064(3) 0.0185(19) 0.035(2) 0.0172(17) 0.031(2) 0.0154(19)
O2W 0.0232(19) 0.042(3) 0.034(2) 0.007(2) -0.0006(17) 0.0108(18)
O19 0.0276(19) 0.026(2) 0.0240(18) 0.0113(15) 0.0051(15) 0.0042(16)
O17 0.035(2) 0.063(3) 0.072(3) 0.054(3) 0.031(2) 0.027(2)
O18 0.038(3) 0.069(4) 0.077(4) 0.057(3) 0.014(3) 0.013(3)
O20 0.063(4) 0.098(6) 0.120(6) 0.086(5) 0.044(4) 0.044(4)

loop_
_atom_type_symbol
_atom_type_description
_atom_type_scat_dispersion_real
_atom_type_scat_dispersion_imag
_atom_type_scat_source
H H 0.0000 0.0000 'International Tables Vol C Tables 4.2.6.8 and 6.1.1.4'
La La -0.2871 2.4523 'International Tables Vol C Tables 4.2.6.8 and 6.1.1.4'
O O 0.0106 0.0060 'International Tables Vol C Tables 4.2.6.8 and 6.1.1.4'
V V 0.3005 0.5294 'International Tables Vol C Tables 4.2.6.8 and 6.1.1.4'

loop_
_exptl_crystal_face_index_h
_exptl_crystal_face_index_k
_exptl_crystal_face_index_l
_exptl_crystal_face_perp_dist
-1 0 0 0.0183
5 -1 0 0.0182
-1 -5 5 0.0498
-2 1 5 0.0663
1 4 -5 0.0459
2 -1 -5 0.0663

loop_
_geom_angle_atom_site_label_1
_geom_angle_atom_site_label_2
_geom_angle_atom_site_label_3
_geom_angle
_geom_angle_site_symmetry_1
_geom_angle_site_symmetry_3
_geom_angle_publ_flag
O1 La1 O6W 65.07(12) 2_756 . ?
O11 La1 O1 68.37(10) . 2_756 ?
O11 La1 O6W 97.02(12) . . ?
O11 La1 O5W 134.19(12) . . ?
O7W La1 O1 109.09(14) . 2_756 ?
O7W La1 O11 67.78(13) . . ?
O7W La1 O6W 68.40(14) . . ?
O7W La1 O5W 142.39(14) . . ?
O1W La1 O1 69.61(11) . 2_756 ?
O1W La1 O11 72.53(12) . . ?
O1W La1 O7W 136.87(13) . . ?
O1W La1 O6W 134.04(13) . . ?
O1W La1 O5W 79.16(14) . . ?
O5W La1 O1 68.31(11) . 2_756 ?
O5W La1 O6W 77.65(14) . . ?
O3W La1 O1 128.26(13) . 2_756 ?
O3W La1 O11 131.09(13) . . ?
O3W La1 O7W 122.64(15) . . ?
O3W La1 O6W 131.84(14) . . ?
O3W La1 O1W 73.58(13) . . ?
O3W La1 O5W 70.11(14) . . ?
O3W La1 O4W 66.27(14) . . ?
O3W La1 O2W 70.87(15) . . ?
O4W La1 O1 135.24(14) . 2_756 ?
O4W La1 O11 139.82(13) . . ?
O4W La1 O7W 72.93(14) . . ?
O4W La1 O6W 75.60(15) . . ?
O4W La1 O1W 139.65(12) . . ?
O4W La1 O5W 83.60(15) . . ?
O4W La1 O2W 91.73(17) . . ?
O2W La1 O1 132.30(14) . 2_756 ?
O2W La1 O11 68.68(13) . . ?
O2W La1 O7W 71.93(16) . . ?
O2W La1 O6W 140.31(16) . . ?
O2W La1 O1W 78.61(16) . . ?
O2W La1 O5W 139.10(14) . . ?
V005 V002 V004 59.23(3) . . ?
V006 V002 V004 119.72(3) 2_756 . ?
V006 V002 V005 120.36(3) 2_756 . ?
O7 V002 V004 87.37(9) . . ?
O7 V002 V005 124.92(10) . . ?
O7 V002 V006 39.80(9) . 2_756 ?
O7 V002 O5 76.42(13) . 2_756 ?
O7 V002 O12 76.08(13) . . ?
O5 V002 V004 124.50(10) 2_756 . ?
O5 V002 V005 87.83(10) 2_756 . ?
O5 V002 V006 39.97(9) 2_756 2_756 ?
O5 V002 O12 76.32(12) 2_756 . ?
O12 V002 V004 48.21(8) . . ?
O12 V002 V005 48.86(8) . . ?
O12 V002 V006 84.77(8) . 2_756 ?
O8 V002 V004 84.27(11) . . ?
O8 V002 V005 33.42(11) . . ?
O8 V002 V006 129.95(11) . 2_756 ?
O8 V002 O7 156.06(15) . . ?
O8 V002 O5 89.98(14) . 2_756 ?
O8 V002 O12 81.66(14) . . ?
O8 V002 O2 95.51(15) . . ?
O1 V002 V004 138.46(12) . . ?
O1 V002 V005 136.47(12) . . ?
O1 V002 V006 86.89(12) . 2_756 ?
O1 V002 O7 98.02(15) . . ?
O1 V002 O5 96.61(15) . 2_756 ?
O1 V002 O12 171.61(15) . . ?
O1 V002 O8 103.10(16) . . ?
O1 V002 O2 104.78(16) . . ?
O2 V002 V004 33.78(11) . . ?
O2 V002 V005 84.10(11) . . ?
O2 V002 V006 129.61(11) . 2_756 ?
O2 V002 O7 89.80(14) . . ?
O2 V002 O5 156.02(14) . 2_756 ?
O2 V002 O12 81.40(14) . . ?
V004 V003 V005 175.44(3) . 2_756 ?
O7 V003 V004 89.98(10) . . ?
O7 V003 V005 89.03(10) . 2_756 ?
O7 V003 O12 79.68(13) . 2_756 ?
O7 V003 O12 80.29(13) . . ?
O5 V003 V004 89.54(10) . . ?
O5 V003 V005 89.45(10) . 2_756 ?
O5 V003 O7 154.67(14) . . ?
O5 V003 O12 80.31(13) . . ?
O5 V003 O12 80.35(13) . 2_756 ?
O12 V003 V004 126.63(9) 2_756 . ?
O12 V003 V004 49.12(8) . . ?
O12 V003 V005 126.33(9) . 2_756 ?
O12 V003 V005 48.81(8) 2_756 2_756 ?
O12 V003 O12 77.52(13) . 2_756 ?
O6 V003 V004 146.55(12) . . ?
O6 V003 V005 38.01(11) . 2_756 ?
O6 V003 O7 96.48(16) . . ?
O6 V003 O5 97.81(15) . . ?
O6 V003 O12 164.32(14) . . ?
O6 V003 O12 86.81(14) . 2_756 ?
O13 V003 V004 38.79(11) . . ?
O13 V003 V005 145.77(12) . 2_756 ?
O13 V003 O7 97.14(15) . . ?
O13 V003 O5 98.26(15) . . ?
O13 V003 O12 87.90(14) . . ?
O13 V003 O12 165.39(15) . 2_756 ?
O13 V003 O6 107.76(16) . . ?
V003 V004 V002 61.35(2) . . ?
V003 V004 V006 61.60(2) . . ?
V005 V004 V002 60.11(2) . . ?
V005 V004 V003 92.38(3) . . ?
V005 V004 V006 60.31(3) . . ?
V006 V004 V002 90.52(3) . . ?
O12 V004 V002 45.23(8) . . ?
O12 V004 V003 43.34(8) . . ?
O12 V004 V005 49.04(8) . . ?
O12 V004 V006 45.55(8) . . ?
O13 V004 V002 81.16(9) . . ?
O13 V004 V003 30.95(9) . . ?
O13 V004 V005 123.32(9) . . ?
O13 V004 V006 82.32(10) . . ?
O13 V004 O12 74.28(12) . . ?
O2 V004 V002 32.01(10) . . ?
O2 V004 V003 78.27(10) . . ?
O2 V004 V005 83.55(10) . . ?
O2 V004 V006 122.24(10) . . ?
O2 V004 O12 76.69(13) . . ?
O2 V004 O13 82.83(14) . . ?
O16 V004 V002 81.13(11) . . ?
O16 V004 V003 124.80(11) . . ?
O16 V004 V005 32.41(10) . . ?
O16 V004 V006 81.37(11) . . ?
O16 V004 O12 81.46(13) . . ?
O16 V004 O13 155.72(14) . . ?
O16 V004 O2 90.81(15) . . ?
O16 V004 O4 91.41(16) . . ?
O4 V004 V002 122.55(10) . . ?
O4 V004 V003 78.63(11) . . ?
O4 V004 V005 84.16(11) . . ?
O4 V004 V006 32.35(10) . . ?
O4 V004 O12 77.32(13) . . ?
O4 V004 O13 84.27(15) . . ?
O4 V004 O2 153.28(14) . . ?
O3 V004 V002 133.77(15) . . ?
O3 V004 V003 131.13(15) . . ?
O3 V004 V005 136.46(15) . . ?
O3 V004 V006 135.67(15) . . ?
O3 V004 O12 174.37(17) . . ?
O3 V004 O13 100.18(17) . . ?
O3 V004 O2 101.85(18) . . ?
O3 V004 O16 104.05(18) . . ?
O3 V004 O4 103.41(17) . . ?
V002 V005 V003 61.05(2) . 2_756 ?
V004 V005 V002 60.66(3) . . ?
V004 V005 V003 92.17(3) . 2_756 ?
V004 V005 V006 60.14(3) . . ?
V006 V005 V002 90.74(3) . . ?
V006 V005 V003 61.51(2) . 2_756 ?
O12 V005 V002 45.48(8) . . ?
O12 V005 V003 43.50(7) . 2_756 ?
O12 V005 V004 48.67(8) . . ?
O12 V005 V006 45.44(8) . . ?
O6 V005 V002 81.18(10) 2_756 . ?
O6 V005 V003 30.40(9) 2_756 2_756 ?
O6 V005 V004 122.57(9) 2_756 . ?
O6 V005 V006 80.98(9) 2_756 . ?
O6 V005 O12 73.90(12) 2_756 . ?
O8 V005 V002 32.01(10) . . ?
O8 V005 V003 77.68(10) . 2_756 ?
O8 V005 V004 84.48(10) . . ?
O8 V005 V006 122.36(10) . . ?
O8 V005 O12 76.91(13) . . ?
O8 V005 O6 82.99(14) . 2_756 ?
O8 V005 O10 152.68(15) . . ?
O10 V005 V002 122.41(11) . . ?
O10 V005 V003 78.00(10) . 2_756 ?
O10 V005 V004 84.19(10) . . ?
O10 V005 V006 32.13(10) . . ?
O10 V005 O12 76.93(13) . . ?
O10 V005 O6 82.34(14) . 2_756 ?
O16 V005 V002 81.72(11) . . ?
O16 V005 V003 124.72(11) . 2_756 ?
O16 V005 V004 32.55(10) . . ?
O16 V005 V006 81.31(11) . . ?
O16 V005 O12 81.22(13) . . ?
O16 V005 O6 155.12(14) . 2_756 ?
O16 V005 O8 91.92(15) . . ?
O16 V005 O10 91.77(15) . . ?
O9 V005 V002 134.49(15) . . ?
O9 V005 V003 130.69(15) . 2_756 ?
O9 V005 V004 137.13(15) . . ?
O9 V005 V006 134.67(15) . . ?
O9 V005 O12 174.20(17) . . ?
O9 V005 O6 100.29(17) . 2_756 ?
O9 V005 O8 102.57(18) . . ?
O9 V005 O10 102.65(18) . . ?
O9 V005 O16 104.58(18) . . ?
V002 V006 V004 119.64(3) 2_756 . ?
V002 V006 V005 120.04(3) 2_756 . ?
V004 V006 V005 59.55(2) . . ?
O7 V006 V002 39.71(9) 2_756 2_756 ?
O7 V006 V004 124.88(10) 2_756 . ?
O7 V006 V005 87.90(9) 2_756 . ?
O7 V006 O5 76.12(13) 2_756 . ?
O7 V006 O12 76.21(12) 2_756 . ?
O5 V006 V002 39.75(9) . 2_756 ?
O5 V006 V004 87.11(10) . . ?
O5 V006 V005 124.45(10) . . ?
O5 V006 O12 75.53(13) . . ?
O12 V006 V002 84.32(8) . 2_756 ?
O12 V006 V004 48.70(8) . . ?
O12 V006 V005 48.94(8) . . ?
O11 V006 V002 86.58(12) . 2_756 ?
O11 V006 V004 137.88(13) . . ?
O11 V006 V005 137.51(13) . . ?
O11 V006 O7 96.63(15) . 2_756 ?
O11 V006 O5 97.45(15) . . ?
O11 V006 O12 170.90(15) . . ?
O11 V006 O10 103.77(17) . . ?
O11 V006 O4 104.52(17) . . ?
O10 V006 V002 129.48(11) . 2_756 ?
O10 V006 V004 84.98(11) . . ?
O10 V006 V005 33.83(11) . . ?
O10 V006 O7 89.77(14) . 2_756 ?
O10 V006 O5 155.76(15) . . ?
O10 V006 O12 82.07(14) . . ?
O10 V006 O4 96.19(15) . . ?
O4 V006 V002 129.36(11) . 2_756 ?
O4 V006 V004 33.41(11) . . ?
O4 V006 V005 84.29(11) . . ?
O4 V006 O7 155.89(15) . 2_756 ?
O4 V006 O5 89.61(14) . . ?
O4 V006 O12 81.49(14) . . ?
V002 O7 V006 100.48(13) . 2_756 ?
V003 O7 V002 107.10(16) . . ?
V003 O7 V006 107.58(15) . 2_756 ?
V002 O5 V006 100.28(14) 2_756 . ?
V003 O5 V002 107.71(15) . 2_756 ?
V003 O5 V006 107.52(15) . . ?
V002 O12 V004 86.56(11) . . ?
V002 O12 V005 85.66(11) . . ?
V003 O12 V002 93.70(13) . . ?
V003 O12 V002 92.68(12) 2_756 . ?
V003 O12 V003 102.48(13) . 2_756 ?
V003 O12 V004 169.97(16) 2_756 . ?
V003 O12 V004 87.54(11) . . ?
V003 O12 V005 169.83(16) . . ?
V003 O12 V005 87.69(11) 2_756 . ?
V003 O12 V006 93.54(12) 2_756 . ?
V003 O12 V006 93.73(12) . . ?
V004 O12 V005 82.29(10) . . ?
V006 O12 V002 169.06(16) . . ?
V006 O12 V004 85.75(11) . . ?
V006 O12 V005 85.61(11) . . ?
V003 O6 V005 111.59(16) . 2_756 ?
V002 O8 V005 114.57(17) . . ?
V003 O13 V004 110.26(16) . . ?
V002 O1 La1 145.86(18) . 2_756 ?
V006 O11 La1 145.59(19) . . ?
V002 O2 V004 114.20(17) . . ?
V006 O10 V005 114.05(18) . . ?
V005 O16 V004 115.04(17) . . ?
V006 O4 V004 114.24(17) . . ?
La1 O7W H7WA 111.9 . . ?
La1 O7W H7WB 112.5 . . ?
H7WA O7W H7WB 102.0 . . ?
La1 O6W H6WA 110.8 . . ?
La1 O6W H6WB 111.1 . . ?
H6WA O6W H6WB 102.9 . . ?
La1 O1W H1WA 109.6 . . ?
La1 O1W H1WB 109.6 . . ?
H1WA O1W H1WB 104.3 . . ?
La1 O5W H5WA 111.8 . . ?
La1 O5W H5WB 111.8 . . ?
H5WA O5W H5WB 102.3 . . ?
La1 O3W H3WA 127.7 . . ?
La1 O3W H3WB 127.7 . . ?
H3WA O3W H3WB 104.6 . . ?
La1 O4W H4WA 140.3 . . ?
La1 O4W H4WB 107.6 . . ?
H4WA O4W H4WB 104.5 . . ?
La1 O2W H2WA 127.7 . . ?
La1 O2W H2WB 127.7 . . ?
H2WA O2W H2WB 104.7 . . ?

loop_
_geom_bond_atom_site_label_1
_geom_bond_atom_site_label_2
_geom_bond_distance
_geom_bond_site_symmetry_2
_geom_bond_publ_flag
La1 O1 2.581(3) 2_756 ?
La1 O11 2.572(3) . ?
La1 O7W 2.572(4) . ?
La1 O6W 2.588(4) . ?
La1 O1W 2.564(4) . ?
La1 O5W 2.574(4) . ?
La1 O3W 2.494(4) . ?
La1 O4W 2.517(4) . ?
La1 O2W 2.524(4) . ?
V002 V004 3.1135(11) . ?
V002 V005 3.0966(11) . ?
V002 V006 3.0815(10) 2_756 ?
V002 O7 2.002(3) . ?
V002 O5 2.003(3) 2_756 ?
V002 O12 2.214(3) . ?
V002 O8 1.805(3) . ?
V002 O1 1.633(3) . ?
V002 O2 1.810(3) . ?
V003 V004 3.0731(11) . ?
V003 V005 3.1052(11) 2_756 ?
V003 O7 1.921(3) . ?
V003 O5 1.898(3) . ?
V003 O12 2.111(3) . ?
V003 O12 2.139(3) 2_756 ?
V003 O6 1.690(3) . ?
V003 O13 1.685(3) . ?
V004 V005 3.0687(11) . ?
V004 V006 3.0870(11) . ?
V004 O12 2.326(3) . ?
V004 O13 2.052(3) . ?
V004 O2 1.898(3) . ?
V004 O16 1.822(3) . ?
V004 O4 1.864(4) . ?
V004 O3 1.604(3) . ?
V005 V006 3.0923(11) . ?
V005 O12 2.339(3) . ?
V005 O6 2.056(3) 2_756 ?
V005 O8 1.875(4) . ?
V005 O10 1.885(4) . ?
V005 O16 1.816(3) . ?
V005 O9 1.595(4) . ?
V006 O7 2.006(3) 2_756 ?
V006 O5 2.012(3) . ?
V006 O12 2.210(3) . ?
V006 O11 1.635(4) . ?
V006 O10 1.801(3) . ?
V006 O4 1.811(3) . ?
O7W H7WA 0.9310 . ?
O7W H7WB 0.9318 . ?
O6W H6WA 0.9042 . ?
O6W H6WB 0.9047 . ?
O1W H1WA 0.8747 . ?
O1W H1WB 0.8744 . ?
O5W H5WA 0.9238 . ?
O5W H5WB 0.9238 . ?
O3W H3WA 0.9000 . ?
O3W H3WB 0.8995 . ?
O4W H4WA 0.8697 . ?
O4W H4WB 0.8700 . ?
O2W H2WA 0.8938 . ?
O2W H2WB 0.8938 . ?

loop_
_geom_torsion_atom_site_label_1
_geom_torsion_atom_site_label_2
_geom_torsion_atom_site_label_3
_geom_torsion_atom_site_label_4
_geom_torsion
_geom_torsion_site_symmetry_1
_geom_torsion_site_symmetry_2
_geom_torsion_site_symmetry_3
_geom_torsion_site_symmetry_4
_geom_torsion_publ_flag
V002 V004 O16 V005 -45.96(17) . . . . ?
V002 V004 O4 V006 9.0(2) . . . . ?
V002 V005 O10 V006 -10.8(2) . . . . ?
V002 V005 O16 V004 46.20(17) . . . . ?
V002 V006 O11 La1 -26.1(3) 2_756 . . . ?
V002 V006 O10 V005 86.32(19) 2_756 . . . ?
V002 V006 O4 V004 -85.30(19) 2_756 . . . ?
V003 V004 O2 V002 -53.72(15) . . . . ?
V003 V004 O16 V005 -0.3(3) . . . . ?
V003 V004 O4 V006 53.89(16) . . . . ?
V003 V005 O8 V002 54.19(15) 2_756 . . . ?
V003 V005 O10 V006 -54.66(15) 2_756 . . . ?
V003 V005 O16 V004 0.3(3) 2_756 . . . ?
V004 V002 O8 V005 38.61(15) . . . . ?
V004 V002 O1 La1 -154.55(19) . . . 2_756 ?
V004 V003 O5 V002 -141.61(12) . . . 2_756 ?
V004 V003 O5 V006 -34.32(12) . . . . ?
V004 V003 O6 V005 179.90(7) . . . 2_756 ?
V004 V005 O8 V002 -39.26(15) . . . . ?
V004 V005 O10 V006 38.82(15) . . . . ?
V004 V006 O11 La1 106.2(3) . . . . ?
V004 V006 O10 V005 -38.49(15) . . . . ?
V005 V002 O1 La1 111.5(3) . . . 2_756 ?
V005 V002 O2 V004 -39.59(15) . . . . ?
V005 V003 O5 V002 33.94(12) 2_756 . . 2_756 ?
V005 V003 O5 V006 141.23(12) 2_756 . . . ?
V005 V003 O13 V004 -179.85(7) 2_756 . . . ?
V005 V004 O2 V002 40.07(15) . . . . ?
V005 V004 O4 V006 -39.73(16) . . . . ?
V005 V006 O11 La1 -158.7(2) . . . . ?
V005 V006 O4 V004 39.36(16) . . . . ?
V006 V002 O8 V005 -85.86(19) 2_756 . . . ?
V006 V002 O1 La1 -21.1(3) 2_756 . . 2_756 ?
V006 V002 O2 V004 85.4(2) 2_756 . . . ?
V006 V004 O2 V002 -8.6(2) . . . . ?
V006 V004 O16 V005 45.92(17) . . . . ?
V006 V005 O8 V002 9.9(2) . . . . ?
V006 V005 O16 V004 -45.83(16) . . . . ?
O7 V002 O8 V005 -31.5(4) . . . . ?
O7 V002 O1 La1 -59.4(3) . . . 2_756 ?
O7 V002 O2 V004 85.56(18) . . . . ?
O7 V003 O5 V002 -52.6(4) . . . 2_756 ?
O7 V003 O5 V006 54.7(4) . . . . ?
O7 V003 O6 V005 80.05(18) . . . 2_756 ?
O7 V003 O13 V004 -81.00(18) . . . . ?
O7 V006 O11 La1 -64.6(3) 2_756 . . . ?
O7 V006 O10 V005 86.57(18) 2_756 . . . ?
O7 V006 O4 V004 -32.4(4) 2_756 . . . ?
O5 V002 O8 V005 -86.10(18) 2_756 . . . ?
O5 V002 O1 La1 17.7(3) 2_756 . . 2_756 ?
O5 V002 O2 V004 31.4(5) 2_756 . . . ?
O5 V003 O6 V005 -78.98(18) . . . 2_756 ?
O5 V003 O13 V004 78.83(18) . . . . ?
O5 V006 O11 La1 12.2(3) . . . . ?
O5 V006 O10 V005 33.0(4) . . . . ?
O5 V006 O4 V004 -85.34(19) . . . . ?
O12 V002 O8 V005 -9.92(16) . . . . ?
O12 V002 O2 V004 9.61(17) . . . . ?
O12 V003 O5 V002 -14.27(14) 2_756 . . 2_756 ?
O12 V003 O5 V002 -93.12(15) . . . 2_756 ?
O12 V003 O5 V006 14.18(14) . . . . ?
O12 V003 O5 V006 93.03(15) 2_756 . . . ?
O12 V003 O6 V005 3.0(7) . . . 2_756 ?
O12 V003 O6 V005 0.82(17) 2_756 . . 2_756 ?
O12 V003 O13 V004 -4.6(7) 2_756 . . . ?
O12 V003 O13 V004 -1.06(17) . . . . ?
O12 V004 O2 V002 -9.30(16) . . . . ?
O12 V004 O16 V005 -0.18(18) . . . . ?
O12 V004 O4 V006 9.55(17) . . . . ?
O12 V005 O8 V002 9.54(16) . . . . ?
O12 V005 O10 V006 -10.05(16) . . . . ?
O12 V005 O16 V004 0.18(18) . . . . ?
O12 V006 O10 V005 10.46(17) . . . . ?
O12 V006 O4 V004 -9.91(17) . . . . ?
O6 V003 O5 V002 71.13(17) . . . 2_756 ?
O6 V003 O5 V006 178.43(15) . . . . ?
O6 V003 O13 V004 179.83(17) . . . . ?
O6 V005 O8 V002 84.58(18) 2_756 . . . ?
O6 V005 O10 V006 -85.22(18) 2_756 . . . ?
O6 V005 O16 V004 -0.8(5) 2_756 . . . ?
O8 V002 O1 La1 109.2(3) . . . 2_756 ?
O8 V002 O2 V004 -71.06(19) . . . . ?
O8 V005 O10 V006 -27.1(4) . . . . ?
O8 V005 O16 V004 76.6(2) . . . . ?
O13 V003 O5 V002 -179.54(16) . . . 2_756 ?
O13 V003 O5 V006 -72.24(17) . . . . ?
O13 V003 O6 V005 179.70(17) . . . 2_756 ?
O13 V004 O2 V002 -84.77(18) . . . . ?
O13 V004 O16 V005 -2.4(5) . . . . ?
O13 V004 O4 V006 84.69(19) . . . . ?
O1 V002 O8 V005 177.12(18) . . . . ?
O1 V002 O2 V004 -176.19(18) . . . . ?
O11 V006 O10 V005 -176.65(18) . . . . ?
O11 V006 O4 V004 177.06(18) . . . . ?
O2 V002 O8 V005 70.52(19) . . . . ?
O2 V002 O1 La1 -151.4(3) . . . 2_756 ?
O2 V004 O16 V005 -76.6(2) . . . . ?
O2 V004 O4 V006 23.3(4) . . . . ?
O10 V005 O8 V002 26.6(4) . . . . ?
O10 V005 O16 V004 -76.3(2) . . . . ?
O10 V006 O11 La1 -156.0(3) . . . . ?
O10 V006 O4 V004 71.1(2) . . . . ?
O16 V004 O2 V002 71.73(19) . . . . ?
O16 V004 O4 V006 -71.4(2) . . . . ?
O16 V005 O8 V002 -70.99(19) . . . . ?
O16 V005 O10 V006 70.51(19) . . . . ?
O4 V004 O2 V002 -23.0(4) . . . . ?
O4 V004 O16 V005 76.8(2) . . . . ?
O4 V006 O11 La1 103.8(3) . . . . ?
O4 V006 O10 V005 -70.0(2) . . . . ?
O9 V005 O8 V002 -176.4(2) . . . . ?
O9 V005 O10 V006 175.9(2) . . . . ?
O9 V005 O16 V004 -179.9(2) . . . . ?
O3 V004 O2 V002 176.3(2) . . . . ?
O3 V004 O16 V005 -179.0(2) . . . . ?
O3 V004 O4 V006 -176.2(2) . . . . ?

loop_
_twin_individual_id
_twin_individual_mass_fraction_refined
_oxdiff_twin_reflns_isolated
_oxdiff_twin_reflns_overlapped
_twin_individual_twin_lattice_type
_twin_individual_twin_matrix_11
_twin_individual_twin_matrix_12
_twin_individual_twin_matrix_13
_twin_individual_twin_matrix_21
_twin_individual_twin_matrix_22
_twin_individual_twin_matrix_23
_twin_individual_twin_matrix_31
_twin_individual_twin_matrix_32
_twin_individual_twin_matrix_33
1 0.6294(11) 13599 23749 ref 1.0000 0.0000 0.0000 0.0000 1.0000 0.0000 0.0000 0.0000 1.0000
2 0.3706(11) 13312 23749 nmt 1.0090 0.0179 0.0315 -0.0041 0.9987 -0.0023 -0.0308 -0.0083 0.9932

loop_
_exptl_oxdiff_crystal_face_indexfrac_h
_exptl_oxdiff_crystal_face_indexfrac_k
_exptl_oxdiff_crystal_face_indexfrac_l
_exptl_oxdiff_crystal_face_x
_exptl_oxdiff_crystal_face_y
_exptl_oxdiff_crystal_face_z
-0.9995 -0.0016 0.0042 0.0644 -0.0284 0.0104
4.9961 -0.9914 -0.0191 -0.3180 0.1295 0.0182
-0.9876 -4.9914 4.9978 -0.0888 -0.3214 0.1734
-1.9793 1.0043 4.9904 -0.0481 -0.2748 -0.2386
0.9863 3.9918 -4.9958 0.0927 0.3089 -0.1030
1.9793 -1.0043 -4.9904 0.0481 0.2748 0.2386

loop_
_smtbx_masks_void_nr
_smtbx_masks_void_average_x
_smtbx_masks_void_average_y
_smtbx_masks_void_average_z
_smtbx_masks_void_volume
_smtbx_masks_void_count_electrons
_smtbx_masks_void_content
1 0.500 0.000 0.000 151.1 32.3 ?
